data_4063990
loop_
_publ_author_name
'Pinkas, Ji\<r\'i'
'C\'isa\<rov\'a, Ivana'
'Hor\'a\<cek, Michal'
'Kubi\<sta, Ji\<r\'i'
'Mach, Karel'

_publ_section_title
;
 Reactions of Hydrogen Sulfide with Singly and Doubly Tucked-in
 Titanocenes
;
_journal_issue 5
_journal_name_full Organometallics
_journal_page_first 1034
_journal_paper_doi 10.1021/om1010726
_journal_volume 30
_journal_year 2011
_chemical_compound_source 'synthesized by the authors'
_chemical_formula_moiety 'C44 H70 S Si2 Ti2, C7 H8'
_chemical_formula_sum 'C51 H78 S Si2 Ti2'
_chemical_formula_weight 875.17
_chemical_name_systematic
; 
 ? 
;
_space_group_IT_number 2
_symmetry_cell_setting triclinic
_symmetry_space_group_name_Hall '-P 1'
_symmetry_space_group_name_H-M 'P -1'
_atom_sites_solution_hydrogens geom
_atom_sites_solution_primary direct
_atom_sites_solution_secondary difmap
_audit_creation_method SHELXL-97
_cell_angle_alpha 92.4700(6)
_cell_angle_beta 101.1678(6)
_cell_angle_gamma 116.7184(5)
_cell_formula_units_Z 2
_cell_length_a 12.00180(10)
_cell_length_b 12.9333(2)
_cell_length_c 17.6787(2)
_cell_measurement_reflns_used 10890
_cell_measurement_temperature 150(2)
_cell_measurement_theta_max 27.5
_cell_measurement_theta_min 1
_cell_volume 2378.04(5)
_computing_cell_refinement 'COLLECT and DENZO'
_computing_data_collection 'COLLECT (Hooft, 1998) and DENZO (Otwinowski & Minor, 1997)'
_computing_data_reduction 'COLLECT and DENZO'
_computing_structure_refinement 'SHELXL-97 (Sheldrick, 1997)'
_computing_structure_solution 'SIR92 (Altomare et al., 1994)'
_diffrn_ambient_temperature 150(2)
_diffrn_detector_area_resol_mean 9.091
_diffrn_measured_fraction_theta_full 0.999
_diffrn_measured_fraction_theta_max 0.999
_diffrn_measurement_device_type 'Nonius KappaCCD area detector'
_diffrn_measurement_method '\f and \w scans to fill the Ewald sphere'
_diffrn_radiation_monochromator graphite
_diffrn_radiation_source 'fine-focus sealed tube'
_diffrn_radiation_type MoK\a
_diffrn_radiation_wavelength 0.71073
_diffrn_reflns_av_R_equivalents 0.040
_diffrn_reflns_av_sigmaI/netI 0.0299
_diffrn_reflns_limit_h_max 15
_diffrn_reflns_limit_h_min -15
_diffrn_reflns_limit_k_max 16
_diffrn_reflns_limit_k_min -16
_diffrn_reflns_limit_l_max 22
_diffrn_reflns_limit_l_min -22
_diffrn_reflns_number 88337
_diffrn_reflns_theta_full 27.49
_diffrn_reflns_theta_max 27.49
_diffrn_reflns_theta_min 1.19
_diffrn_standards_number 0
_exptl_absorpt_coefficient_mu 0.463
_exptl_absorpt_correction_type none
_exptl_crystal_colour green
_exptl_crystal_density_diffrn 1.222
_exptl_crystal_density_method 'not measured'
_exptl_crystal_description prism
_exptl_crystal_F_000 944
_exptl_crystal_size_max 0.4
_exptl_crystal_size_mid 0.35
_exptl_crystal_size_min 0.25
_platon_squeeze_details
;
Disordered molecule of toluene was removed. 
;
_refine_diff_density_max 0.375
_refine_diff_density_min -0.310
_refine_diff_density_rms 0.051
_refine_ls_extinction_method none
_refine_ls_goodness_of_fit_ref 1.085
_refine_ls_hydrogen_treatment constr
_refine_ls_matrix_type full
_refine_ls_number_parameters 464
_refine_ls_number_reflns 10897
_refine_ls_number_restraints 0
_refine_ls_restrained_S_all 1.085
_refine_ls_R_factor_all 0.0432
_refine_ls_R_factor_gt 0.0336
_refine_ls_shift/su_max 0.002
_refine_ls_shift/su_mean 0.000
_refine_ls_structure_factor_coef Fsqd
_refine_ls_weighting_details 'calc w=1/[\s^2^(Fo^2^)+(0.0543P)^2^+0.3221P] where P=(Fo^2^+2Fc^2^)/3'
_refine_ls_weighting_scheme calc
_refine_ls_wR_factor_gt 0.0930
_refine_ls_wR_factor_ref 0.0968
_reflns_number_gt 8776
_reflns_number_total 10897
_reflns_threshold_expression I>2\s(I)
_cod_data_source_file om1010726_si_002.cif
_cod_data_source_block structure_13_ansc2h2sc5me5-sq
_cod_database_code 4063990

loop_
_symmetry_equiv_pos_as_xyz
'x, y, z'
'-x, -y, -z'

loop_
_atom_site_label
_atom_site_type_symbol
_atom_site_fract_x
_atom_site_fract_y
_atom_site_fract_z
_atom_site_U_iso_or_equiv
_atom_site_adp_type
_atom_site_occupancy
_atom_site_symmetry_multiplicity
_atom_site_calc_flag
_atom_site_refinement_flags
Ti1 Ti 0.70277(2) 0.93045(2) 0.295409(14) 0.01711(7) Uani 1 1 d .
Ti2 Ti 0.87328(2) 0.73973(2) 0.153710(15) 0.01888(7) Uani 1 1 d .
S1 S 0.77534(4) 0.82982(3) 0.21802(2) 0.02197(9) Uani 1 1 d .
Si1 Si 0.84675(4) 1.25321(4) 0.41563(2) 0.02576(10) Uani 1 1 d .
Si2 Si 0.63057(4) 1.15400(4) 0.19099(2) 0.02387(10) Uani 1 1 d .
C1 C 0.90970(14) 1.07248(13) 0.36999(8) 0.0223(3) Uani 1 1 d .
C2 C 0.89590(14) 0.96317(13) 0.38987(8) 0.0229(3) Uani 1 1 d .
C3 C 0.79254(15) 0.91604(13) 0.42699(8) 0.0223(3) Uani 1 1 d .
C4 C 0.74844(14) 0.99971(13) 0.43475(8) 0.0219(3) Uani 1 1 d .
C5 C 0.81939(14) 1.09822(13) 0.39882(8) 0.0216(3) Uani 1 1 d .
C6 C 1.00784(16) 1.14912(15) 0.32881(10) 0.0296(4) Uani 1 1 d .
H6A H 1.0925 1.1879 0.3653 0.044 Uiso 1 1 calc R
H6B H 0.9850 1.2083 0.3089 0.044 Uiso 1 1 calc R
H6C H 1.0103 1.1013 0.2853 0.044 Uiso 1 1 calc R
C7 C 0.98725(16) 0.91492(15) 0.38487(9) 0.0298(4) Uani 1 1 d .
H7A H 1.0533 0.9662 0.3595 0.045 Uiso 1 1 calc R
H7B H 0.9401 0.8364 0.3544 0.045 Uiso 1 1 calc R
H7C H 1.0281 0.9106 0.4375 0.045 Uiso 1 1 calc R
C8 C 0.75027(18) 0.80558(15) 0.46356(9) 0.0311(4) Uani 1 1 d .
H8A H 0.7620 0.8250 0.5197 0.047 Uiso 1 1 calc R
H8B H 0.8019 0.7672 0.4549 0.047 Uiso 1 1 calc R
H8C H 0.6594 0.7527 0.4399 0.047 Uiso 1 1 calc R
C9 C 0.66118(16) 0.98965(15) 0.48815(9) 0.0283(3) Uani 1 1 d .
H9A H 0.5886 0.9105 0.4773 0.042 Uiso 1 1 calc R
H9B H 0.6291 1.0467 0.4793 0.042 Uiso 1 1 calc R
H9C H 0.7092 1.0052 0.5425 0.042 Uiso 1 1 calc R
C10 C 0.54880(14) 0.89994(13) 0.17450(8) 0.0215(3) Uani 1 1 d .
C11 C 0.48912(14) 0.80441(13) 0.21321(9) 0.0227(3) Uani 1 1 d .
C12 C 0.47426(14) 0.84646(13) 0.28374(9) 0.0234(3) Uani 1 1 d .
C13 C 0.52240(14) 0.96867(13) 0.28764(8) 0.0211(3) Uani 1 1 d .
C14 C 0.57651(14) 1.00580(13) 0.22177(8) 0.0206(3) Uani 1 1 d .
C15 C 0.56425(17) 0.88753(16) 0.09277(9) 0.0297(4) Uani 1 1 d .
H15A H 0.5889 0.8257 0.0856 0.045 Uiso 1 1 calc R
H15B H 0.6311 0.9617 0.0838 0.045 Uiso 1 1 calc R
H15C H 0.4828 0.8670 0.0556 0.045 Uiso 1 1 calc R
C16 C 0.43630(16) 0.67737(14) 0.18193(10) 0.0329(4) Uani 1 1 d .
H16A H 0.3445 0.6444 0.1575 0.049 Uiso 1 1 calc R
H16B H 0.4485 0.6350 0.2248 0.049 Uiso 1 1 calc R
H16C H 0.4815 0.6699 0.1431 0.049 Uiso 1 1 calc R
C17 C 0.40237(16) 0.76963(15) 0.33745(10) 0.0320(4) Uani 1 1 d .
H17A H 0.4005 0.8184 0.3807 0.048 Uiso 1 1 calc R
H17B H 0.4454 0.7244 0.3581 0.048 Uiso 1 1 calc R
H17C H 0.3143 0.7160 0.3086 0.048 Uiso 1 1 calc R
C18 C 0.49455(16) 1.04252(15) 0.34112(9) 0.0275(3) Uani 1 1 d .
H18A H 0.4344 1.0660 0.3109 0.041 Uiso 1 1 calc R
H18B H 0.5746 1.1125 0.3666 0.041 Uiso 1 1 calc R
H18C H 0.4565 0.9974 0.3808 0.041 Uiso 1 1 calc R
C19 C 0.82283(18) 1.32304(14) 0.32695(10) 0.0347(4) Uani 1 1 d .
H19A H 0.8552 1.4071 0.3454 0.042 Uiso 1 1 calc R
H19B H 0.8804 1.3185 0.2952 0.042 Uiso 1 1 calc R
C20 C 0.69001(17) 1.28014(14) 0.27103(10) 0.0318(4) Uani 1 1 d .
H20A H 0.6905 1.3475 0.2463 0.038 Uiso 1 1 calc R
H20B H 0.6259 1.2585 0.3031 0.038 Uiso 1 1 calc R
C21 C 1.02005(17) 1.34422(15) 0.46841(11) 0.0358(4) Uani 1 1 d .
H21A H 1.0384 1.3113 0.5153 0.054 Uiso 1 1 calc R
H21B H 1.0369 1.4247 0.4833 0.054 Uiso 1 1 calc R
H21C H 1.0751 1.3440 0.4341 0.054 Uiso 1 1 calc R
C22 C 0.75936(18) 1.27890(16) 0.48602(11) 0.0372(4) Uani 1 1 d .
H22A H 0.6665 1.2331 0.4645 0.056 Uiso 1 1 calc R
H22B H 0.7829 1.3623 0.4944 0.056 Uiso 1 1 calc R
H22C H 0.7832 1.2548 0.5358 0.056 Uiso 1 1 calc R
C23 C 0.48688(17) 1.15061(16) 0.12382(10) 0.0336(4) Uani 1 1 d .
H23A H 0.4481 1.0826 0.0829 0.050 Uiso 1 1 calc R
H23B H 0.5136 1.2224 0.1000 0.050 Uiso 1 1 calc R
H23C H 0.4239 1.1452 0.1535 0.050 Uiso 1 1 calc R
C24 C 0.76137(18) 1.19582(17) 0.13755(11) 0.0381(4) Uani 1 1 d .
H24A H 0.8304 1.1822 0.1670 0.057 Uiso 1 1 calc R
H24B H 0.7954 1.2788 0.1318 0.057 Uiso 1 1 calc R
H24C H 0.7268 1.1483 0.0859 0.057 Uiso 1 1 calc R
C25 C 0.77971(16) 0.58916(13) 0.23319(9) 0.0249(3) Uani 1 1 d .
C26 C 0.70609(15) 0.54257(13) 0.15567(9) 0.0259(3) Uani 1 1 d .
C27 C 0.78542(15) 0.52958(13) 0.11073(9) 0.0251(3) Uani 1 1 d .
C28 C 0.90906(15) 0.56887(13) 0.16017(9) 0.0242(3) Uani 1 1 d .
C29 C 0.90728(15) 0.60959(13) 0.23577(9) 0.0241(3) Uani 1 1 d .
C30 C 0.56459(17) 0.49867(16) 0.12631(12) 0.0388(4) Uani 1 1 d .
H30A H 0.5491 0.5378 0.0823 0.058 Uiso 1 1 calc R
H30B H 0.5296 0.5155 0.1682 0.058 Uiso 1 1 calc R
H30C H 0.5225 0.4140 0.1093 0.058 Uiso 1 1 calc R
C31 C 0.73500(18) 0.46182(15) 0.02923(10) 0.0340(4) Uani 1 1 d .
H31A H 0.6694 0.3819 0.0298 0.051 Uiso 1 1 calc R
H31B H 0.8058 0.4592 0.0108 0.051 Uiso 1 1 calc R
H31C H 0.6972 0.5004 -0.0058 0.051 Uiso 1 1 calc R
C32 C 1.01263(17) 0.54256(15) 0.14312(11) 0.0325(4) Uani 1 1 d .
H32A H 0.9903 0.4610 0.1489 0.049 Uiso 1 1 calc R
H32B H 1.0946 0.5947 0.1797 0.049 Uiso 1 1 calc R
H32C H 1.0204 0.5549 0.0897 0.049 Uiso 1 1 calc R
C33 C 1.01676(17) 0.65125(15) 0.30678(9) 0.0324(4) Uani 1 1 d .
H33A H 0.9923 0.6763 0.3512 0.049 Uiso 1 1 calc R
H33B H 1.0924 0.7173 0.2969 0.049 Uiso 1 1 calc R
H33C H 1.0370 0.5873 0.3185 0.049 Uiso 1 1 calc R
C34 C 0.72674(18) 0.59731(15) 0.30260(10) 0.0337(4) Uani 1 1 d .
H34A H 0.6660 0.5186 0.3096 0.051 Uiso 1 1 calc R
H34B H 0.6825 0.6451 0.2939 0.051 Uiso 1 1 calc R
H34C H 0.7973 0.6335 0.3494 0.051 Uiso 1 1 calc R
C35 C 0.95417(15) 0.92308(14) 0.10227(9) 0.0262(3) Uani 1 1 d .
C36 C 0.89513(16) 0.83001(15) 0.03920(9) 0.0272(3) Uani 1 1 d .
C37 C 0.97228(15) 0.77245(14) 0.04258(9) 0.0257(3) Uani 1 1 d .
C38 C 1.07481(15) 0.82625(14) 0.10987(9) 0.0259(3) Uani 1 1 d .
C39 C 1.06210(15) 0.91790(14) 0.14747(9) 0.0266(3) Uani 1 1 d .
C40 C 0.92158(18) 1.02171(16) 0.11078(12) 0.0372(4) Uani 1 1 d .
H40A H 0.8826 1.0315 0.0593 0.056 Uiso 1 1 calc R
H40B H 1.0000 1.0942 0.1344 0.056 Uiso 1 1 calc R
H40C H 0.8608 1.0038 0.1442 0.056 Uiso 1 1 calc R
C41 C 0.78226(18) 0.80858(19) -0.02550(10) 0.0411(4) Uani 1 1 d .
H41A H 0.7349 0.7252 -0.0469 0.062 Uiso 1 1 calc R
H41B H 0.8127 0.8544 -0.0667 0.062 Uiso 1 1 calc R
H41C H 0.7255 0.8322 -0.0051 0.062 Uiso 1 1 calc R
C42 C 0.96226(19) 0.68890(16) -0.02348(10) 0.0365(4) Uani 1 1 d .
H42A H 1.0119 0.7333 -0.0595 0.055 Uiso 1 1 calc R
H42B H 0.8720 0.6419 -0.0513 0.055 Uiso 1 1 calc R
H42C H 0.9964 0.6371 -0.0027 0.055 Uiso 1 1 calc R
C43 C 1.19455(16) 0.81223(16) 0.13026(11) 0.0362(4) Uani 1 1 d .
H43A H 1.1856 0.7476 0.0943 0.054 Uiso 1 1 calc R
H43B H 1.2072 0.7952 0.1838 0.054 Uiso 1 1 calc R
H43C H 1.2687 0.8848 0.1259 0.054 Uiso 1 1 calc R
C44 C 1.15990(17) 1.00301(16) 0.21667(11) 0.0371(4) Uani 1 1 d .
H44A H 1.2079 0.9665 0.2450 0.056 Uiso 1 1 d R
H44B H 1.1171 1.0251 0.2513 0.056 Uiso 1 1 d R
H44C H 1.2192 1.0730 0.1987 0.056 Uiso 1 1 d R

loop_
_atom_site_aniso_label
_atom_site_aniso_U_11
_atom_site_aniso_U_22
_atom_site_aniso_U_33
_atom_site_aniso_U_23
_atom_site_aniso_U_13
_atom_site_aniso_U_12
Ti1 0.01695(13) 0.01822(13) 0.01693(13) 0.00283(9) 0.00413(10) 0.00882(11)
Ti2 0.01857(14) 0.01866(14) 0.02118(13) 0.00283(10) 0.00518(10) 0.01005(11)
S1 0.02324(19) 0.02295(19) 0.02271(18) 0.00221(14) 0.00645(15) 0.01306(16)
Si1 0.0275(2) 0.0214(2) 0.0260(2) -0.00049(17) 0.00194(18) 0.01150(19)
Si2 0.0254(2) 0.0258(2) 0.0248(2) 0.00895(17) 0.00720(17) 0.01488(19)
C1 0.0193(7) 0.0231(7) 0.0199(7) -0.0011(6) 0.0014(6) 0.0077(6)
C2 0.0217(8) 0.0257(8) 0.0197(7) -0.0005(6) 0.0008(6) 0.0117(6)
C3 0.0246(8) 0.0249(8) 0.0167(7) 0.0029(6) 0.0020(6) 0.0120(7)
C4 0.0216(7) 0.0247(8) 0.0178(7) 0.0014(6) 0.0022(6) 0.0105(6)
C5 0.0210(7) 0.0226(7) 0.0188(7) 0.0006(6) 0.0016(6) 0.0097(6)
C6 0.0237(8) 0.0291(8) 0.0312(8) 0.0023(7) 0.0080(7) 0.0079(7)
C7 0.0259(8) 0.0373(9) 0.0290(8) 0.0008(7) 0.0010(7) 0.0195(8)
C8 0.0414(10) 0.0316(9) 0.0256(8) 0.0103(7) 0.0097(7) 0.0203(8)
C9 0.0301(9) 0.0362(9) 0.0216(7) 0.0058(6) 0.0088(7) 0.0170(8)
C10 0.0191(7) 0.0266(8) 0.0189(7) 0.0015(6) 0.0020(6) 0.0119(6)
C11 0.0163(7) 0.0244(8) 0.0250(7) 0.0006(6) 0.0010(6) 0.0093(6)
C12 0.0166(7) 0.0252(8) 0.0256(7) 0.0043(6) 0.0039(6) 0.0079(6)
C13 0.0185(7) 0.0269(8) 0.0197(7) 0.0040(6) 0.0040(6) 0.0124(6)
C14 0.0196(7) 0.0238(7) 0.0200(7) 0.0046(6) 0.0029(6) 0.0121(6)
C15 0.0319(9) 0.0397(9) 0.0190(7) 0.0017(6) 0.0042(6) 0.0189(8)
C16 0.0254(8) 0.0260(8) 0.0398(9) -0.0042(7) 0.0025(7) 0.0083(7)
C17 0.0259(8) 0.0319(9) 0.0352(9) 0.0085(7) 0.0115(7) 0.0089(7)
C18 0.0261(8) 0.0323(9) 0.0266(8) 0.0014(6) 0.0060(7) 0.0161(7)
C19 0.0393(10) 0.0213(8) 0.0367(9) 0.0050(7) 0.0020(8) 0.0109(8)
C20 0.0389(10) 0.0250(8) 0.0334(9) 0.0083(7) 0.0051(7) 0.0177(8)
C21 0.0344(10) 0.0276(9) 0.0370(9) -0.0033(7) 0.0014(8) 0.0109(8)
C22 0.0355(10) 0.0358(10) 0.0379(9) -0.0081(8) 0.0040(8) 0.0176(8)
C23 0.0359(10) 0.0381(10) 0.0312(9) 0.0117(7) 0.0054(7) 0.0216(8)
C24 0.0375(10) 0.0372(10) 0.0480(11) 0.0183(8) 0.0225(9) 0.0188(8)
C25 0.0296(8) 0.0172(7) 0.0292(8) 0.0051(6) 0.0101(7) 0.0108(7)
C26 0.0247(8) 0.0178(7) 0.0355(9) 0.0036(6) 0.0066(7) 0.0103(6)
C27 0.0273(8) 0.0189(7) 0.0281(8) 0.0020(6) 0.0041(6) 0.0112(7)
C28 0.0259(8) 0.0200(7) 0.0290(8) 0.0038(6) 0.0064(6) 0.0128(7)
C29 0.0270(8) 0.0190(7) 0.0268(8) 0.0054(6) 0.0047(6) 0.0115(7)
C30 0.0243(9) 0.0273(9) 0.0596(12) -0.0014(8) 0.0043(8) 0.0106(7)
C31 0.0365(10) 0.0298(9) 0.0288(8) -0.0040(7) 0.0032(7) 0.0122(8)
C32 0.0314(9) 0.0274(8) 0.0444(10) 0.0040(7) 0.0105(8) 0.0182(7)
C33 0.0336(9) 0.0312(9) 0.0301(9) 0.0041(7) 0.0000(7) 0.0162(8)
C34 0.0416(10) 0.0269(8) 0.0362(9) 0.0084(7) 0.0203(8) 0.0144(8)
C35 0.0261(8) 0.0254(8) 0.0345(8) 0.0132(7) 0.0163(7) 0.0141(7)
C36 0.0264(8) 0.0350(9) 0.0266(8) 0.0126(7) 0.0104(7) 0.0175(7)
C37 0.0264(8) 0.0289(8) 0.0266(8) 0.0075(6) 0.0120(6) 0.0147(7)
C38 0.0219(8) 0.0262(8) 0.0326(8) 0.0086(6) 0.0109(7) 0.0118(7)
C39 0.0223(8) 0.0251(8) 0.0331(8) 0.0070(6) 0.0128(7) 0.0091(7)
C40 0.0413(10) 0.0311(9) 0.0543(11) 0.0197(8) 0.0265(9) 0.0228(8)
C41 0.0342(10) 0.0608(13) 0.0333(9) 0.0176(9) 0.0083(8) 0.0255(10)
C42 0.0456(11) 0.0363(10) 0.0318(9) 0.0041(7) 0.0178(8) 0.0194(9)
C43 0.0237(8) 0.0352(10) 0.0543(11) 0.0105(8) 0.0119(8) 0.0163(8)
C44 0.0273(9) 0.0329(9) 0.0407(10) -0.0018(8) 0.0097(8) 0.0052(8)

loop_
_atom_type_symbol
_atom_type_description
_atom_type_scat_dispersion_real
_atom_type_scat_dispersion_imag
_atom_type_scat_source
C C 0.0033 0.0016 'International Tables Vol C Tables 4.2.6.8 and 6.1.1.4'
H H 0.0000 0.0000 'International Tables Vol C Tables 4.2.6.8 and 6.1.1.4'
Si Si 0.0817 0.0704 'International Tables Vol C Tables 4.2.6.8 and 6.1.1.4'
S S 0.1246 0.1234 'International Tables Vol C Tables 4.2.6.8 and 6.1.1.4'
Ti Ti 0.2776 0.4457 'International Tables Vol C Tables 4.2.6.8 and 6.1.1.4'

loop_
_geom_angle_atom_site_label_1
_geom_angle_atom_site_label_2
_geom_angle_atom_site_label_3
_geom_angle
C14 Ti1 S1 113.80(4)
C14 Ti1 C1 115.84(5)
S1 Ti1 C1 96.88(4)
C14 Ti1 C13 35.03(5)
S1 Ti1 C13 139.13(4)
C1 Ti1 C13 119.27(5)
C14 Ti1 C12 58.09(5)
S1 Ti1 C12 117.39(4)
C1 Ti1 C12 145.03(5)
C13 Ti1 C12 34.02(5)
C14 Ti1 C3 143.29(5)
S1 Ti1 C3 102.91(4)
C1 Ti1 C3 56.94(5)
C13 Ti1 C3 112.30(5)
C12 Ti1 C3 105.39(5)
C14 Ti1 C10 34.88(5)
S1 Ti1 C10 83.73(4)
C1 Ti1 C10 140.59(5)
C13 Ti1 C10 56.51(5)
C12 Ti1 C10 56.45(5)
C3 Ti1 C10 161.14(5)
C14 Ti1 C2 149.80(5)
S1 Ti1 C2 81.78(4)
C1 Ti1 C2 34.18(5)
C13 Ti1 C2 138.96(5)
C12 Ti1 C2 139.32(5)
C3 Ti1 C2 34.01(5)
C10 Ti1 C2 163.00(5)
C14 Ti1 C11 57.55(5)
S1 Ti1 C11 86.02(4)
C1 Ti1 C11 173.35(5)
C13 Ti1 C11 56.12(5)
C12 Ti1 C11 33.87(5)
C3 Ti1 C11 128.30(5)
C10 Ti1 C11 33.60(5)
C2 Ti1 C11 152.47(5)
C14 Ti1 C5 95.83(5)
S1 Ti1 C5 131.54(4)
C1 Ti1 C5 34.66(5)
C13 Ti1 C5 86.39(5)
C12 Ti1 C5 110.71(5)
C3 Ti1 C5 57.06(5)
C10 Ti1 C5 130.43(5)
C2 Ti1 C5 57.00(5)
C11 Ti1 C5 142.11(5)
C14 Ti1 C4 109.99(5)
S1 Ti1 C4 135.62(4)
C1 Ti1 C4 56.52(5)
C13 Ti1 C4 83.51(5)
C12 Ti1 C4 91.53(5)
C3 Ti1 C4 33.74(5)
C10 Ti1 C4 140.01(5)
C2 Ti1 C4 55.98(5)
C11 Ti1 C4 124.72(5)
C5 Ti1 C4 34.09(5)
C36 Ti2 S1 102.69(4)
C36 Ti2 C29 150.45(6)
S1 Ti2 C29 106.82(4)
C36 Ti2 C35 34.32(6)
S1 Ti2 C35 81.60(4)
C29 Ti2 C35 150.55(6)
C36 Ti2 C39 56.95(6)
S1 Ti2 C39 97.02(4)
C29 Ti2 C39 116.69(6)
C35 Ti2 C39 33.97(5)
C36 Ti2 C25 157.53(6)
S1 Ti2 C25 82.05(4)
C29 Ti2 C25 34.33(5)
C35 Ti2 C25 162.93(5)
C39 Ti2 C25 145.01(6)
C36 Ti2 C28 117.74(6)
S1 Ti2 C28 137.97(4)
C29 Ti2 C28 34.29(5)
C35 Ti2 C28 139.25(5)
C39 Ti2 C28 113.83(5)
C25 Ti2 C28 56.22(5)
C36 Ti2 C26 123.79(6)
S1 Ti2 C26 92.92(4)
C29 Ti2 C26 56.77(5)
C35 Ti2 C26 152.46(6)
C39 Ti2 C26 169.55(5)
C25 Ti2 C26 33.77(5)
C28 Ti2 C26 55.93(5)
C36 Ti2 C37 34.21(5)
S1 Ti2 C37 135.74(4)
C29 Ti2 C37 116.49(5)
C35 Ti2 C37 56.21(5)
C39 Ti2 C37 56.09(5)
C25 Ti2 C37 140.83(5)
C28 Ti2 C37 86.17(5)
C26 Ti2 C37 117.71(5)
C36 Ti2 C27 106.03(6)
S1 Ti2 C27 126.17(4)
C29 Ti2 C27 56.70(5)
C35 Ti2 C27 139.95(5)
C39 Ti2 C27 136.79(5)
C25 Ti2 C27 55.96(5)
C28 Ti2 C27 33.68(5)
C26 Ti2 C27 33.52(5)
C37 Ti2 C27 87.13(5)
C36 Ti2 C38 56.54(5)
S1 Ti2 C38 130.66(4)
C29 Ti2 C38 101.17(5)
C35 Ti2 C38 55.98(5)
C39 Ti2 C38 33.65(5)
C25 Ti2 C38 135.36(5)
C28 Ti2 C38 84.30(5)
C26 Ti2 C38 136.38(5)
C37 Ti2 C38 33.53(5)
C27 Ti2 C38 103.14(5)
Ti1 S1 Ti2 172.479(19)
C5 Si1 C21 106.38(7)
C5 Si1 C19 117.20(7)
C21 Si1 C19 105.80(8)
C5 Si1 C22 114.32(8)
C21 Si1 C22 102.62(8)
C19 Si1 C22 109.07(9)
C14 Si2 C24 114.17(8)
C14 Si2 C23 106.67(8)
C24 Si2 C23 108.03(8)
C14 Si2 C20 116.10(7)
C24 Si2 C20 105.25(9)
C23 Si2 C20 106.13(8)
C2 C1 C5 108.91(13)
C2 C1 C6 124.21(14)
C5 C1 C6 126.82(14)
C2 C1 Ti1 74.49(8)
C5 C1 Ti1 74.59(8)
C6 C1 Ti1 119.42(10)
C1 C2 C3 107.95(13)
C1 C2 C7 125.97(14)
C3 C2 C7 125.37(14)
C1 C2 Ti1 71.33(8)
C3 C2 Ti1 72.63(8)
C7 C2 Ti1 129.24(10)
C4 C3 C2 107.97(13)
C4 C3 C8 125.04(14)
C2 C3 C8 126.32(14)
C4 C3 Ti1 74.43(8)
C2 C3 Ti1 73.35(8)
C8 C3 Ti1 125.46(10)
C3 C4 C5 109.12(13)
C3 C4 C9 121.13(14)
C5 C4 C9 128.53(14)
C3 C4 Ti1 71.83(8)
C5 C4 Ti1 72.40(8)
C9 C4 Ti1 131.78(10)
C4 C5 C1 105.91(13)
C4 C5 Si1 129.64(11)
C1 C5 Si1 120.50(11)
C4 C5 Ti1 73.51(8)
C1 C5 Ti1 70.74(8)
Si1 C5 Ti1 137.66(7)
C1 C6 H6A 109.5
C1 C6 H6B 109.5
H6A C6 H6B 109.5
C1 C6 H6C 109.5
H6A C6 H6C 109.5
H6B C6 H6C 109.5
C2 C7 H7A 109.5
C2 C7 H7B 109.5
H7A C7 H7B 109.5
C2 C7 H7C 109.5
H7A C7 H7C 109.5
H7B C7 H7C 109.5
C3 C8 H8A 109.5
C3 C8 H8B 109.5
H8A C8 H8B 109.5
C3 C8 H8C 109.5
H8A C8 H8C 109.5
H8B C8 H8C 109.5
C4 C9 H9A 109.5
C4 C9 H9B 109.5
H9A C9 H9B 109.5
C4 C9 H9C 109.5
H9A C9 H9C 109.5
H9B C9 H9C 109.5
C11 C10 C14 108.95(13)
C11 C10 C15 123.61(14)
C14 C10 C15 127.04(14)
C11 C10 Ti1 73.65(8)
C14 C10 Ti1 70.44(8)
C15 C10 Ti1 127.71(11)
C10 C11 C12 108.56(13)
C10 C11 C16 126.33(14)
C12 C11 C16 124.80(15)
C10 C11 Ti1 72.74(8)
C12 C11 Ti1 72.17(8)
C16 C11 Ti1 126.04(11)
C13 C12 C11 107.64(13)
C13 C12 C17 127.41(14)
C11 C12 C17 124.41(14)
C13 C12 Ti1 72.79(9)
C11 C12 Ti1 73.95(9)
C17 C12 Ti1 125.52(11)
C12 C13 C14 109.20(13)
C12 C13 C18 124.63(14)
C14 C13 C18 124.82(14)
C12 C13 Ti1 73.18(9)
C14 C13 Ti1 70.99(8)
C18 C13 Ti1 132.54(10)
C10 C14 C13 105.42(13)
C10 C14 Si2 126.29(11)
C13 C14 Si2 126.44(11)
C10 C14 Ti1 74.68(8)
C13 C14 Ti1 73.98(8)
Si2 C14 Ti1 128.33(7)
C10 C15 H15A 109.5
C10 C15 H15B 109.5
H15A C15 H15B 109.5
C10 C15 H15C 109.5
H15A C15 H15C 109.5
H15B C15 H15C 109.5
C11 C16 H16A 109.5
C11 C16 H16B 109.5
H16A C16 H16B 109.5
C11 C16 H16C 109.5
H16A C16 H16C 109.5
H16B C16 H16C 109.5
C12 C17 H17A 109.5
C12 C17 H17B 109.5
H17A C17 H17B 109.5
C12 C17 H17C 109.5
H17A C17 H17C 109.5
H17B C17 H17C 109.5
C13 C18 H18A 109.5
C13 C18 H18B 109.5
H18A C18 H18B 109.5
C13 C18 H18C 109.5
H18A C18 H18C 109.5
H18B C18 H18C 109.5
C20 C19 Si1 122.20(12)
C20 C19 H19A 106.8
Si1 C19 H19A 106.8
C20 C19 H19B 106.8
Si1 C19 H19B 106.8
H19A C19 H19B 106.6
C19 C20 Si2 119.29(12)
C19 C20 H20A 107.5
Si2 C20 H20A 107.5
C19 C20 H20B 107.5
Si2 C20 H20B 107.5
H20A C20 H20B 107.0
Si1 C21 H21A 109.5
Si1 C21 H21B 109.5
H21A C21 H21B 109.5
Si1 C21 H21C 109.5
H21A C21 H21C 109.5
H21B C21 H21C 109.5
Si1 C22 H22A 109.5
Si1 C22 H22B 109.5
H22A C22 H22B 109.5
Si1 C22 H22C 109.5
H22A C22 H22C 109.5
H22B C22 H22C 109.5
Si2 C23 H23A 109.5
Si2 C23 H23B 109.5
H23A C23 H23B 109.5
Si2 C23 H23C 109.5
H23A C23 H23C 109.5
H23B C23 H23C 109.5
Si2 C24 H24A 109.5
Si2 C24 H24B 109.5
H24A C24 H24B 109.5
Si2 C24 H24C 109.5
H24A C24 H24C 109.5
H24B C24 H24C 109.5
C26 C25 C29 108.04(14)
C26 C25 C34 125.36(15)
C29 C25 C34 125.95(15)
C26 C25 Ti2 73.55(9)
C29 C25 Ti2 71.19(9)
C34 C25 Ti2 128.20(10)
C27 C26 C25 108.28(14)
C27 C26 C30 124.06(15)
C25 C26 C30 127.21(15)
C27 C26 Ti2 73.62(9)
C25 C26 Ti2 72.68(9)
C30 C26 Ti2 125.66(11)
C26 C27 C28 108.03(13)
C26 C27 C31 123.48(15)
C28 C27 C31 127.33(15)
C26 C27 Ti2 72.86(9)
C28 C27 Ti2 72.58(8)
C31 C27 Ti2 129.91(11)
C27 C28 C29 108.16(14)
C27 C28 C32 125.77(14)
C29 C28 C32 124.15(14)
C27 C28 Ti2 73.75(8)
C29 C28 Ti2 70.99(8)
C32 C28 Ti2 133.42(11)
C25 C29 C28 107.39(13)
C25 C29 C33 126.94(15)
C28 C29 C33 125.21(15)
C25 C29 Ti2 74.48(9)
C28 C29 Ti2 74.72(9)
C33 C29 Ti2 122.62(11)
C26 C30 H30A 109.5
C26 C30 H30B 109.5
H30A C30 H30B 109.5
C26 C30 H30C 109.5
H30A C30 H30C 109.5
H30B C30 H30C 109.5
C27 C31 H31A 109.5
C27 C31 H31B 109.5
H31A C31 H31B 109.5
C27 C31 H31C 109.5
H31A C31 H31C 109.5
H31B C31 H31C 109.5
C28 C32 H32A 109.5
C28 C32 H32B 109.5
H32A C32 H32B 109.5
C28 C32 H32C 109.5
H32A C32 H32C 109.5
H32B C32 H32C 109.5
C29 C33 H33A 109.5
C29 C33 H33B 109.5
H33A C33 H33B 109.5
C29 C33 H33C 109.5
H33A C33 H33C 109.5
H33B C33 H33C 109.5
C25 C34 H34A 109.5
C25 C34 H34B 109.5
H34A C34 H34B 109.5
C25 C34 H34C 109.5
H34A C34 H34C 109.5
H34B C34 H34C 109.5
C39 C35 C36 108.05(14)
C39 C35 C40 125.92(15)
C36 C35 C40 125.18(15)
C39 C35 Ti2 73.26(9)
C36 C35 Ti2 71.35(9)
C40 C35 Ti2 129.38(11)
C35 C36 C37 107.73(14)
C35 C36 C41 125.18(15)
C37 C36 C41 126.53(16)
C35 C36 Ti2 74.34(9)
C37 C36 Ti2 75.37(9)
C41 C36 Ti2 122.89(12)
C38 C37 C36 108.07(14)
C38 C37 C42 126.14(15)
C36 C37 C42 124.43(15)
C38 C37 Ti2 73.99(9)
C36 C37 Ti2 70.42(8)
C42 C37 Ti2 131.69(11)
C39 C38 C37 107.89(14)
C39 C38 C43 122.98(15)
C37 C38 C43 127.68(15)
C39 C38 Ti2 71.67(9)
C37 C38 Ti2 72.47(9)
C43 C38 Ti2 132.18(11)
C35 C39 C38 108.11(14)
C35 C39 C44 127.60(15)
C38 C39 C44 123.74(15)
C35 C39 Ti2 72.77(9)
C38 C39 Ti2 74.68(9)
C44 C39 Ti2 125.16(11)
C35 C40 H40A 109.5
C35 C40 H40B 109.5
H40A C40 H40B 109.5
C35 C40 H40C 109.5
H40A C40 H40C 109.5
H40B C40 H40C 109.5
C36 C41 H41A 109.5
C36 C41 H41B 109.5
H41A C41 H41B 109.5
C36 C41 H41C 109.5
H41A C41 H41C 109.5
H41B C41 H41C 109.5
C37 C42 H42A 109.5
C37 C42 H42B 109.5
H42A C42 H42B 109.5
C37 C42 H42C 109.5
H42A C42 H42C 109.5
H42B C42 H42C 109.5
C38 C43 H43A 109.5
C38 C43 H43B 109.5
H43A C43 H43B 109.5
C38 C43 H43C 109.5
H43A C43 H43C 109.5
H43B C43 H43C 109.5
C39 C44 H44A 109.2
C39 C44 H44B 110.0
H44A C44 H44B 109.5
C39 C44 H44C 109.2
H44A C44 H44C 109.5
H44B C44 H44C 109.5

loop_
_geom_bond_atom_site_label_1
_geom_bond_atom_site_label_2
_geom_bond_distance
Ti1 C14 2.3694(14)
Ti1 S1 2.3772(4)
Ti1 C1 2.3878(15)
Ti1 C13 2.4088(15)
Ti1 C12 2.4138(15)
Ti1 C3 2.4194(14)
Ti1 C10 2.4251(14)
Ti1 C2 2.4287(15)
Ti1 C11 2.4367(15)
Ti1 C5 2.4384(15)
Ti1 C4 2.4529(14)
Ti2 C36 2.3800(15)
Ti2 S1 2.3806(4)
Ti2 C29 2.3881(15)
Ti2 C35 2.4187(15)
Ti2 C39 2.4251(16)
Ti2 C25 2.4307(15)
Ti2 C28 2.4366(15)
Ti2 C26 2.4420(16)
Ti2 C37 2.4442(15)
Ti2 C27 2.4517(15)
Ti2 C38 2.4638(16)
Si1 C5 1.8797(15)
Si1 C21 1.8800(18)
Si1 C19 1.8806(17)
Si1 C22 1.8819(18)
Si2 C14 1.8706(15)
Si2 C24 1.8721(18)
Si2 C23 1.8763(17)
Si2 C20 1.8805(17)
C1 C2 1.416(2)
C1 C5 1.439(2)
C1 C6 1.498(2)
C2 C3 1.418(2)
C2 C7 1.499(2)
C3 C4 1.414(2)
C3 C8 1.507(2)
C4 C5 1.434(2)
C4 C9 1.509(2)
C6 H6A 0.9800
C6 H6B 0.9800
C6 H6C 0.9800
C7 H7A 0.9800
C7 H7B 0.9800
C7 H7C 0.9800
C8 H8A 0.9800
C8 H8B 0.9800
C8 H8C 0.9800
C9 H9A 0.9800
C9 H9B 0.9800
C9 H9C 0.9800
C10 C11 1.405(2)
C10 C14 1.438(2)
C10 C15 1.503(2)
C11 C12 1.413(2)
C11 C16 1.502(2)
C12 C13 1.411(2)
C12 C17 1.504(2)
C13 C14 1.438(2)
C13 C18 1.500(2)
C15 H15A 0.9800
C15 H15B 0.9800
C15 H15C 0.9800
C16 H16A 0.9800
C16 H16B 0.9800
C16 H16C 0.9800
C17 H17A 0.9800
C17 H17B 0.9800
C17 H17C 0.9800
C18 H18A 0.9800
C18 H18B 0.9800
C18 H18C 0.9800
C19 C20 1.541(2)
C19 H19A 0.9900
C19 H19B 0.9900
C20 H20A 0.9900
C20 H20B 0.9900
C21 H21A 0.9800
C21 H21B 0.9800
C21 H21C 0.9800
C22 H22A 0.9800
C22 H22B 0.9800
C22 H22C 0.9800
C23 H23A 0.9800
C23 H23B 0.9800
C23 H23C 0.9800
C24 H24A 0.9800
C24 H24B 0.9800
C24 H24C 0.9800
C25 C26 1.415(2)
C25 C29 1.423(2)
C25 C34 1.507(2)
C26 C27 1.411(2)
C26 C30 1.497(2)
C27 C28 1.416(2)
C27 C31 1.512(2)
C28 C29 1.423(2)
C28 C32 1.506(2)
C29 C33 1.503(2)
C30 H30A 0.9800
C30 H30B 0.9800
C30 H30C 0.9800
C31 H31A 0.9800
C31 H31B 0.9800
C31 H31C 0.9800
C32 H32A 0.9800
C32 H32B 0.9800
C32 H32C 0.9800
C33 H33A 0.9800
C33 H33B 0.9800
C33 H33C 0.9800
C34 H34A 0.9800
C34 H34B 0.9800
C34 H34C 0.9800
C35 C39 1.415(2)
C35 C36 1.416(2)
C35 C40 1.503(2)
C36 C37 1.420(2)
C36 C41 1.502(2)
C37 C38 1.416(2)
C37 C42 1.505(2)
C38 C39 1.416(2)
C38 C43 1.506(2)
C39 C44 1.501(2)
C40 H40A 0.9800
C40 H40B 0.9800
C40 H40C 0.9800
C41 H41A 0.9800
C41 H41B 0.9800
C41 H41C 0.9800
C42 H42A 0.9800
C42 H42B 0.9800
C42 H42C 0.9800
C43 H43A 0.9800
C43 H43B 0.9800
C43 H43C 0.9800
C44 H44A 0.9800
C44 H44B 0.9800
C44 H44C 0.9801

loop_
_platon_squeeze_void_nr
_platon_squeeze_void_average_x
_platon_squeeze_void_average_y
_platon_squeeze_void_average_z
_platon_squeeze_void_volume
_platon_squeeze_void_count_electrons
_platon_squeeze_void_content
1 0.500 0.500 0.500 376 103 ' '
